data_2234428
loop_
_publ_author_name
'Almansour, Abdulrahman I.'
'Kumar, Raju Suresh'
'Arumugam, Natarajan'
'Vishnupriya, R.'
'Suresh, J.'

_publ_section_title
;
 5-Methylspiro[indoline-3,7'-[6<i>H</i>,7<i>H</i>,8<i>H</i>]pyrano[3,2-<i>c</i>:5,6-<i>c</i>']di[1]benzopyran]-2,6',8'-trione
 chloroform hemisolvate
;
_journal_coeditor_code TK5070
_journal_issue 4
_journal_name_full 'Acta Crystallographica Section E'
_journal_page_first o1194
_journal_paper_doi 10.1107/S1600536812012020
_journal_volume 68
_journal_year 2012
_chemical_formula_iupac 'C27 H15 N O6, 0.5C H Cl3'
_chemical_formula_moiety 'C27 H15 N O6, 0.5(C H Cl3)'
_chemical_formula_sum 'C27.5 H15.5 N O6 cl1.5'
_chemical_formula_weight 509.08
_chemical_name_systematic
;
5-Methylspiro[indoline-3,7'-[6<i>H</i>,7<i>H</i>,8<i>H</i>]pyrano[3,2-
<i>c</i>:5,6-<i>c</i>']di[1]benzopyran]-2,6',8'-trione chloroform hemisolvate
;
_space_group_IT_number 14
_symmetry_cell_setting monoclinic
_symmetry_space_group_name_Hall '-P 2ybc'
_symmetry_space_group_name_H-M 'P 1 21/c 1'
_atom_sites_solution_hydrogens geom
_atom_sites_solution_primary direct
_atom_sites_solution_secondary difmap
_audit_creation_method SHELXL-97
_cell_angle_alpha 90.00
_cell_angle_beta 95.0780(10)
_cell_angle_gamma 90.00
_cell_formula_units_Z 4
_cell_length_a 9.9341(2)
_cell_length_b 19.1498(4)
_cell_length_c 12.8279(2)
_cell_measurement_reflns_used 2000
_cell_measurement_temperature 293(2)
_cell_measurement_theta_max 31
_cell_measurement_theta_min 2
_cell_volume 2430.75(8)
_computing_cell_refinement 'SAINT (Bruker, 2004)'
_computing_data_collection 'APEX2 (Bruker, 2004)'
_computing_data_reduction 'SAINT (Bruker, 2004)'
_computing_molecular_graphics 'PLATON (Spek, 2009)'
_computing_publication_material 'SHELXL97 (Sheldrick, 2008)'
_computing_structure_refinement 'SHELXL97 (Sheldrick, 2008)'
_computing_structure_solution 'SHELXS97 (Sheldrick, 2008)'
_diffrn_ambient_temperature 293(2)
_diffrn_detector_area_resol_mean 0
_diffrn_measured_fraction_theta_full 0.989
_diffrn_measured_fraction_theta_max 0.989
_diffrn_measurement_device_type 'Bruker Kappa APEXII'
_diffrn_measurement_method '\w and \f'
_diffrn_radiation_monochromator graphite
_diffrn_radiation_source 'fine-focus sealed tube'
_diffrn_radiation_type MoK\a
_diffrn_radiation_wavelength 0.71073
_diffrn_reflns_av_R_equivalents 0.0384
_diffrn_reflns_av_sigmaI/netI 0.0451
_diffrn_reflns_limit_h_max 13
_diffrn_reflns_limit_h_min -14
_diffrn_reflns_limit_k_max 27
_diffrn_reflns_limit_k_min -25
_diffrn_reflns_limit_l_max 18
_diffrn_reflns_limit_l_min -18
_diffrn_reflns_number 30555
_diffrn_reflns_theta_full 30.96
_diffrn_reflns_theta_max 30.96
_diffrn_reflns_theta_min 1.92
_diffrn_standards_decay_% 0
_diffrn_standards_interval_count 0
_diffrn_standards_interval_time 0
_diffrn_standards_number 0
_exptl_absorpt_coefficient_mu 0.256
_exptl_absorpt_correction_T_max 0.978
_exptl_absorpt_correction_T_min 0.973
_exptl_absorpt_correction_type multi-scan
_exptl_absorpt_process_details '(SADABS; Sheldrick, 1996)'
_exptl_crystal_colour colourless
_exptl_crystal_density_diffrn 1.391
_exptl_crystal_density_method 'not measured'
_exptl_crystal_description block
_exptl_crystal_F_000 1044
_exptl_crystal_size_max 0.21
_exptl_crystal_size_mid 0.17
_exptl_crystal_size_min 0.12
_platon_squeeze_details
;
;
_refine_diff_density_max 0.556
_refine_diff_density_min -0.258
_refine_ls_extinction_method none
_refine_ls_goodness_of_fit_ref 1.047
_refine_ls_hydrogen_treatment mixed
_refine_ls_matrix_type full
_refine_ls_number_parameters 312
_refine_ls_number_reflns 7646
_refine_ls_number_restraints 0
_refine_ls_restrained_S_all 1.047
_refine_ls_R_factor_all 0.0873
_refine_ls_R_factor_gt 0.0674
_refine_ls_shift/su_max 0.000
_refine_ls_shift/su_mean 0.000
_refine_ls_structure_factor_coef Fsqd
_refine_ls_weighting_details 'calc w=1/[\s^2^(Fo^2^)+(0.0634P)^2^+2.2541P] where P=(Fo^2^+2Fc^2^)/3'
_refine_ls_weighting_scheme calc
_refine_ls_wR_factor_gt 0.1645
_refine_ls_wR_factor_ref 0.1737
_reflns_number_gt 5443
_reflns_number_total 7646
_reflns_threshold_expression I>2sigma(I)
_cod_data_source_file tk5070.cif
_cod_data_source_block I
_cod_original_sg_symbol_H-M 'P 21/c'
_cod_original_formula_sum 'C27.5 H15.5 cl1.5 N O6'
_cod_database_code 2234428
_cod_database_fobs_code 2234428

loop_
_symmetry_equiv_pos_as_xyz
'x, y, z'
'-x, y+1/2, -z+1/2'
'-x, -y, -z'
'x, -y-1/2, z-1/2'

loop_
_atom_site_type_symbol
_atom_site_label
_atom_site_fract_x
_atom_site_fract_y
_atom_site_fract_z
_atom_site_U_iso_or_equiv
_atom_site_adp_type
_atom_site_calc_flag
_atom_site_refinement_flags
_atom_site_occupancy
_atom_site_symmetry_multiplicity
H H1 0.457(3) -0.0749(15) 0.036(2) 0.039(7) Uiso d . 1 1
O O1 0.36729(14) 0.05045(7) 0.45866(9) 0.0208(3) Uani d . 1 1
O O4 0.61175(14) 0.16085(7) 0.27455(10) 0.0218(3) Uani d . 1 1
O O2 0.13685(15) -0.11955(8) 0.35920(10) 0.0260(3) Uani d . 1 1
O O5 0.55602(15) 0.09408(7) 0.13736(10) 0.0237(3) Uani d . 1 1
C C5 0.45433(18) 0.06556(9) 0.29103(13) 0.0173(3) Uani d . 1 1
C C4 0.37191(18) 0.00753(9) 0.23811(12) 0.0169(3) Uani d . 1 1
O O3 0.21718(16) -0.11890(8) 0.20426(11) 0.0274(3) Uani d . 1 1
C C61 0.5243(2) 0.14056(10) 0.44128(13) 0.0206(3) Uani d . 1 1
O O6 0.55858(14) -0.07739(7) 0.22758(10) 0.0227(3) Uani d . 1 1
N N1 0.42069(17) -0.04625(8) 0.08013(11) 0.0194(3) Uani d . 1 1
C C51 0.54180(19) 0.10595(9) 0.22880(13) 0.0191(3) Uani d . 1 1
C C62 0.6029(2) 0.17960(10) 0.37751(14) 0.0224(4) Uani d . 1 1
C C21 0.20946(19) -0.03669(10) 0.49302(13) 0.0201(3) Uani d . 1 1
C C26 0.1330(2) -0.09402(10) 0.45856(14) 0.0232(4) Uani d . 1 1
C C6 0.44858(19) 0.08330(9) 0.39331(13) 0.0187(3) Uani d . 1 1
C C66 0.5210(2) 0.16042(10) 0.54660(14) 0.0242(4) Uani d . 1 1
H H66 0.4702 0.1348 0.5907 0.029 Uiso calc R 1 1
C C31 0.2182(2) -0.09080(10) 0.28832(14) 0.0223(4) Uani d . 1 1
C C2 0.29255(19) -0.00495(9) 0.41954(13) 0.0189(3) Uani d . 1 1
C C3 0.29520(19) -0.02882(10) 0.31997(13) 0.0201(3) Uani d . 1 1
C C22 0.2006(2) -0.01261(11) 0.59664(14) 0.0255(4) Uani d . 1 1
H H22 0.2501 0.0261 0.6213 0.031 Uiso calc R 1 1
C C47 0.46395(19) -0.04504(9) 0.18295(13) 0.0194(3) Uani d . 1 1
C C41 0.27664(19) 0.03172(10) 0.14649(13) 0.0199(3) Uani d . 1 1
C C23 0.1178(2) -0.04734(12) 0.66075(15) 0.0297(4) Uani d . 1 1
H H23 0.1116 -0.0318 0.7289 0.036 Uiso calc R 1 1
C C65 0.5931(2) 0.21793(11) 0.58413(16) 0.0285(4) Uani d . 1 1
H H65 0.5922 0.2307 0.6540 0.034 Uiso calc R 1 1
C C42 0.17032(19) 0.07831(10) 0.14353(14) 0.0214(4) Uani d . 1 1
H H42 0.1506 0.1013 0.2042 0.026 Uiso calc R 1 1
C C63 0.6734(2) 0.23846(10) 0.41314(16) 0.0262(4) Uani d . 1 1
H H63 0.7229 0.2647 0.3689 0.031 Uiso calc R 1 1
C C44 0.1267(2) 0.05638(11) -0.04015(15) 0.0260(4) Uani d . 1 1
H H44 0.0752 0.0646 -0.1031 0.031 Uiso calc R 1 1
C C25 0.0495(2) -0.12924(12) 0.52263(16) 0.0298(4) Uani d . 1 1
H H25 -0.0008 -0.1677 0.4979 0.036 Uiso calc R 1 1
C C45 0.2353(2) 0.00990(10) -0.03905(14) 0.0230(4) Uani d . 1 1
H H45 0.2569 -0.0123 -0.0999 0.028 Uiso calc R 1 1
C C46 0.30960(19) -0.00194(10) 0.05576(13) 0.0196(3) Uani d . 1 1
C C43 0.0926(2) 0.09085(10) 0.04953(15) 0.0244(4) Uani d . 1 1
C C24 0.0432(2) -0.10568(13) 0.62359(17) 0.0332(5) Uani d . 1 1
H H24 -0.0114 -0.1288 0.6677 0.040 Uiso calc R 1 1
C C48 -0.0246(2) 0.14117(12) 0.04545(17) 0.0301(4) Uani d . 1 1
H H48A -0.0772 0.1368 -0.0207 0.045 Uiso calc R 1 1
H H48B 0.0090 0.1880 0.0535 0.045 Uiso calc R 1 1
H H48C -0.0802 0.1307 0.1010 0.045 Uiso calc R 1 1
C C64 0.6678(2) 0.25713(11) 0.51757(17) 0.0306(4) Uani d . 1 1
H H64 0.7145 0.2964 0.5435 0.037 Uiso calc R 1 1

loop_
_atom_site_aniso_label
_atom_site_aniso_U_11
_atom_site_aniso_U_22
_atom_site_aniso_U_33
_atom_site_aniso_U_12
_atom_site_aniso_U_13
_atom_site_aniso_U_23
O1 0.0288(7) 0.0230(6) 0.0110(5) -0.0020(5) 0.0047(5) -0.0020(5)
O4 0.0298(7) 0.0208(6) 0.0154(6) -0.0013(5) 0.0046(5) 0.0001(5)
O2 0.0354(8) 0.0263(7) 0.0173(6) -0.0067(6) 0.0078(5) -0.0023(5)
O5 0.0338(8) 0.0235(7) 0.0147(6) -0.0001(6) 0.0070(5) -0.0009(5)
C5 0.0231(8) 0.0167(7) 0.0124(7) 0.0018(6) 0.0026(6) 0.0006(6)
C4 0.0244(8) 0.0167(7) 0.0098(6) 0.0006(6) 0.0039(6) -0.0007(5)
O3 0.0395(8) 0.0252(7) 0.0183(6) -0.0056(6) 0.0074(6) -0.0041(5)
C61 0.0277(9) 0.0198(8) 0.0140(7) 0.0028(7) 0.0011(7) -0.0004(6)
O6 0.0288(7) 0.0223(6) 0.0172(6) 0.0041(5) 0.0034(5) 0.0003(5)
N1 0.0274(8) 0.0203(7) 0.0110(6) 0.0028(6) 0.0046(5) -0.0018(5)
C51 0.0243(9) 0.0181(8) 0.0152(7) 0.0025(7) 0.0031(6) 0.0004(6)
C62 0.0289(10) 0.0215(8) 0.0170(8) 0.0018(7) 0.0028(7) -0.0007(6)
C21 0.0245(9) 0.0233(8) 0.0132(7) 0.0034(7) 0.0048(6) 0.0015(6)
C26 0.0273(9) 0.0262(9) 0.0168(8) 0.0021(7) 0.0057(7) 0.0006(7)
C6 0.0247(9) 0.0186(8) 0.0129(7) 0.0022(7) 0.0031(6) 0.0009(6)
C66 0.0315(10) 0.0254(9) 0.0158(8) 0.0011(8) 0.0019(7) -0.0023(7)
C31 0.0278(9) 0.0231(9) 0.0165(8) -0.0016(7) 0.0052(7) 0.0001(6)
C2 0.0242(9) 0.0195(8) 0.0132(7) 0.0013(7) 0.0023(6) 0.0001(6)
C3 0.0257(9) 0.0205(8) 0.0145(7) 0.0001(7) 0.0049(6) -0.0006(6)
C22 0.0318(10) 0.0304(10) 0.0148(8) 0.0033(8) 0.0058(7) -0.0001(7)
C47 0.0263(9) 0.0185(8) 0.0143(7) 0.0005(7) 0.0059(6) -0.0009(6)
C41 0.0257(9) 0.0222(8) 0.0123(7) -0.0013(7) 0.0038(6) -0.0002(6)
C23 0.0351(11) 0.0391(11) 0.0162(8) 0.0029(9) 0.0091(7) -0.0001(8)
C65 0.0365(11) 0.0289(10) 0.0198(8) 0.0008(9) 0.0015(8) -0.0059(7)
C42 0.0255(9) 0.0227(8) 0.0165(8) 0.0011(7) 0.0046(7) -0.0007(6)
C63 0.0314(10) 0.0232(9) 0.0240(9) -0.0021(8) 0.0021(8) -0.0008(7)
C44 0.0295(10) 0.0300(10) 0.0181(8) -0.0010(8) -0.0003(7) 0.0008(7)
C25 0.0347(11) 0.0304(10) 0.0254(9) -0.0035(9) 0.0091(8) 0.0007(8)
C45 0.0277(9) 0.0275(9) 0.0139(7) -0.0019(8) 0.0024(7) -0.0023(6)
C46 0.0253(9) 0.0199(8) 0.0141(7) -0.0004(7) 0.0044(6) -0.0016(6)
C43 0.0249(9) 0.0254(9) 0.0230(9) 0.0009(7) 0.0039(7) 0.0020(7)
C24 0.0362(12) 0.0407(12) 0.0248(10) -0.0017(10) 0.0138(8) 0.0036(9)
C48 0.0289(10) 0.0342(11) 0.0272(10) 0.0065(9) 0.0031(8) 0.0020(8)
C64 0.0372(12) 0.0273(10) 0.0271(10) -0.0036(9) 0.0013(9) -0.0068(8)

loop_
_atom_type_symbol
_atom_type_description
_atom_type_scat_dispersion_real
_atom_type_scat_dispersion_imag
_atom_type_scat_source
C C 0.0033 0.0016 'International Tables Vol C Tables 4.2.6.8 and 6.1.1.4'
H H 0.0000 0.0000 'International Tables Vol C Tables 4.2.6.8 and 6.1.1.4'
N N 0.0061 0.0033 'International Tables Vol C Tables 4.2.6.8 and 6.1.1.4'
O O 0.0106 0.0060 'International Tables Vol C Tables 4.2.6.8 and 6.1.1.4'

loop_
_geom_angle_atom_site_label_1
_geom_angle_atom_site_label_2
_geom_angle_atom_site_label_3
_geom_angle
C2 O1 C6 117.62(13)
C51 O4 C62 122.64(15)
C26 O2 C31 122.42(16)
C6 C5 C51 118.32(16)
C6 C5 C4 123.45(16)
C51 C5 C4 118.21(14)
C5 C4 C41 113.67(14)
C5 C4 C3 108.20(13)
C41 C4 C3 111.05(15)
C5 C4 C47 111.18(15)
C41 C4 C47 101.25(13)
C3 C4 C47 111.43(14)
C62 C61 C66 118.68(17)
C62 C61 C6 117.14(16)
C66 C61 C6 124.15(17)
C47 N1 C46 112.50(15)
C47 N1 H1 121.3(18)
C46 N1 H1 126.0(18)
O5 C51 O4 117.46(16)
O5 C51 C5 123.83(17)
O4 C51 C5 118.71(15)
O4 C62 C63 117.07(17)
O4 C62 C61 120.54(17)
C63 C62 C61 122.39(17)
C26 C21 C22 118.67(17)
C26 C21 C2 117.08(16)
C22 C21 C2 124.25(18)
O2 C26 C21 121.37(16)
O2 C26 C25 116.34(18)
C21 C26 C25 122.28(17)
C5 C6 O1 123.59(16)
C5 C6 C61 122.55(17)
O1 C6 C61 113.81(15)
C65 C66 C61 119.73(19)
C65 C66 H66 120.1
C61 C66 H66 120.1
O3 C31 O2 116.87(17)
O3 C31 C3 125.33(17)
O2 C31 C3 117.78(15)
C3 C2 O1 123.50(16)
C3 C2 C21 122.19(17)
O1 C2 C21 114.31(15)
C2 C3 C31 118.98(16)
C2 C3 C4 123.23(17)
C31 C3 C4 117.76(15)
C23 C22 C21 119.4(2)
C23 C22 H22 120.3
C21 C22 H22 120.3
O6 C47 N1 127.77(17)
O6 C47 C4 124.55(15)
N1 C47 C4 107.67(15)
C42 C41 C46 120.75(17)
C42 C41 C4 130.01(16)
C46 C41 C4 109.24(16)
C22 C23 C24 120.37(18)
C22 C23 H23 119.8
C24 C23 H23 119.8
C66 C65 C64 120.24(18)
C66 C65 H65 119.9
C64 C65 H65 119.9
C41 C42 C43 119.94(17)
C41 C42 H42 120.0
C43 C42 H42 120.0
C62 C63 C64 117.69(19)
C62 C63 H63 121.2
C64 C63 H63 121.2
C43 C44 C45 122.47(18)
C43 C44 H44 118.8
C45 C44 H44 118.8
C24 C25 C26 118.4(2)
C24 C25 H25 120.8
C26 C25 H25 120.8
C46 C45 C44 117.67(17)
C46 C45 H45 121.2
C44 C45 H45 121.2
C45 C46 C41 120.74(18)
C45 C46 N1 129.92(16)
C41 C46 N1 109.34(15)
C44 C43 C42 118.42(18)
C44 C43 C48 121.13(18)
C42 C43 C48 120.45(18)
C25 C24 C23 120.9(2)
C25 C24 H24 119.5
C23 C24 H24 119.5
C43 C48 H48A 109.5
C43 C48 H48B 109.5
H48A C48 H48B 109.5
C43 C48 H48C 109.5
H48A C48 H48C 109.5
H48B C48 H48C 109.5
C63 C64 C65 121.23(19)
C63 C64 H64 119.4
C65 C64 H64 119.4

loop_
_geom_bond_atom_site_label_1
_geom_bond_atom_site_label_2
_geom_bond_distance
O1 C2 1.365(2)
O1 C6 1.368(2)
O4 C51 1.364(2)
O4 C62 1.379(2)
O2 C26 1.369(2)
O2 C31 1.383(2)
O5 C51 1.215(2)
C5 C6 1.361(2)
C5 C51 1.454(2)
C5 C4 1.506(2)
C4 C41 1.515(2)
C4 C3 1.520(2)
C4 C47 1.570(2)
O3 C31 1.204(2)
C61 C62 1.396(3)
C61 C66 1.407(2)
C61 C6 1.437(3)
O6 C47 1.225(2)
N1 C47 1.351(2)
N1 C46 1.405(2)
N1 H1 0.88(3)
C62 C63 1.384(3)
C21 C26 1.385(3)
C21 C22 1.417(2)
C21 C2 1.441(2)
C26 C25 1.393(3)
C66 C65 1.378(3)
C66 H66 0.9300
C31 C3 1.451(3)
C2 C3 1.359(2)
C22 C23 1.384(3)
C22 H22 0.9300
C41 C42 1.381(3)
C41 C46 1.395(2)
C23 C24 1.401(3)
C23 H23 0.9300
C65 C64 1.398(3)
C65 H65 0.9300
C42 C43 1.394(3)
C42 H42 0.9300
C63 C64 1.392(3)
C63 H63 0.9300
C44 C43 1.394(3)
C44 C45 1.398(3)
C44 H44 0.9300
C25 C24 1.378(3)
C25 H25 0.9300
C45 C46 1.384(3)
C45 H45 0.9300
C43 C48 1.509(3)
C24 H24 0.9300
C48 H48A 0.9600
C48 H48B 0.9600
C48 H48C 0.9600
C64 H64 0.9300

loop_
_geom_hbond_atom_site_label_D
_geom_hbond_atom_site_label_H
_geom_hbond_atom_site_label_A
_geom_hbond_site_symmetry_A
_geom_hbond_distance_DH
_geom_hbond_distance_HA
_geom_hbond_distance_DA
_geom_hbond_angle_DHA
N1 H1 O5 3_655 0.89(3) 2.25(3) 2.965(2) 138(2)
C45 H45 O5 3_655 0.93 2.51 3.212(2) 133
C63 H63 O3 2_655 0.93 2.51 3.347(3) 150
C65 H65 O4 4_566 0.93 2.59 3.363(2) 141.4

loop_
_geom_torsion_atom_site_label_1
_geom_torsion_atom_site_label_2
_geom_torsion_atom_site_label_3
_geom_torsion_atom_site_label_4
_geom_torsion
C6 C5 C4 C41 119.26(19)
C51 C5 C4 C41 -59.0(2)
C6 C5 C4 C3 -4.6(2)
C51 C5 C4 C3 177.16(15)
C6 C5 C4 C47 -127.26(18)
C51 C5 C4 C47 54.5(2)
C62 O4 C51 O5 179.51(17)
C62 O4 C51 C5 0.0(3)
C6 C5 C51 O5 178.95(18)
C4 C5 C51 O5 -2.7(3)
C6 C5 C51 O4 -1.6(3)
C4 C5 C51 O4 176.77(15)
C51 O4 C62 C63 -176.75(17)
C51 O4 C62 C61 2.6(3)
C66 C61 C62 O4 178.32(17)
C6 C61 C62 O4 -3.4(3)
C66 C61 C62 C63 -2.4(3)
C6 C61 C62 C63 175.88(18)
C31 O2 C26 C21 1.1(3)
C31 O2 C26 C25 -178.23(18)
C22 C21 C26 O2 179.75(18)
C2 C21 C26 O2 0.3(3)
C22 C21 C26 C25 -0.9(3)
C2 C21 C26 C25 179.66(19)
C51 C5 C6 O1 178.11(16)
C4 C5 C6 O1 -0.1(3)
C51 C5 C6 C61 0.6(3)
C4 C5 C6 C61 -177.62(17)
C2 O1 C6 C5 2.8(3)
C2 O1 C6 C61 -179.47(15)
C62 C61 C6 C5 1.8(3)
C66 C61 C6 C5 179.99(18)
C62 C61 C6 O1 -175.87(16)
C66 C61 C6 O1 2.3(3)
C62 C61 C66 C65 0.8(3)
C6 C61 C66 C65 -177.36(19)
C26 O2 C31 O3 177.49(18)
C26 O2 C31 C3 -3.8(3)
C6 O1 C2 C3 0.1(3)
C6 O1 C2 C21 -179.93(16)
C26 C21 C2 C3 1.1(3)
C22 C21 C2 C3 -178.30(18)
C26 C21 C2 O1 -178.86(16)
C22 C21 C2 O1 1.7(3)
O1 C2 C3 C31 176.20(17)
C21 C2 C3 C31 -3.8(3)
O1 C2 C3 C4 -5.7(3)
C21 C2 C3 C4 174.32(17)
O3 C31 C3 C2 -176.4(2)
O2 C31 C3 C2 5.0(3)
O3 C31 C3 C4 5.5(3)
O2 C31 C3 C4 -173.18(16)
C5 C4 C3 C2 7.4(2)
C41 C4 C3 C2 -118.02(19)
C47 C4 C3 C2 129.91(19)
C5 C4 C3 C31 -174.52(16)
C41 C4 C3 C31 60.1(2)
C47 C4 C3 C31 -52.0(2)
C26 C21 C22 C23 0.8(3)
C2 C21 C22 C23 -179.77(19)
C46 N1 C47 O6 -179.44(19)
C46 N1 C47 C4 -0.5(2)
C5 C4 C47 O6 58.0(2)
C41 C4 C47 O6 179.11(18)
C3 C4 C47 O6 -62.8(2)
C5 C4 C47 N1 -120.92(16)
C41 C4 C47 N1 0.15(19)
C3 C4 C47 N1 118.29(16)
C5 C4 C41 C42 -61.1(3)
C3 C4 C41 C42 61.1(3)
C47 C4 C41 C42 179.55(19)
C5 C4 C41 C46 119.56(17)
C3 C4 C41 C46 -118.15(17)
C47 C4 C41 C46 0.26(19)
C21 C22 C23 C24 -0.1(3)
C61 C66 C65 C64 1.0(3)
C46 C41 C42 C43 1.6(3)
C4 C41 C42 C43 -177.67(18)
O4 C62 C63 C64 -178.62(19)
C61 C62 C63 C64 2.1(3)
O2 C26 C25 C24 179.55(19)
C21 C26 C25 C24 0.2(3)
C43 C44 C45 C46 0.6(3)
C44 C45 C46 C41 -0.2(3)
C44 C45 C46 N1 178.69(19)
C42 C41 C46 C45 -0.9(3)
C4 C41 C46 C45 178.49(17)
C42 C41 C46 N1 -179.95(17)
C4 C41 C46 N1 -0.6(2)
C47 N1 C46 C45 -178.25(19)
C47 N1 C46 C41 0.7(2)
C45 C44 C43 C42 0.1(3)
C45 C44 C43 C48 179.5(2)
C41 C42 C43 C44 -1.1(3)
C41 C42 C43 C48 179.48(19)
C26 C25 C24 C23 0.6(3)
C22 C23 C24 C25 -0.7(4)
C62 C63 C64 C65 -0.2(3)
C66 C65 C64 C63 -1.3(3)

loop_
_platon_squeeze_void_nr
_platon_squeeze_void_average_x
_platon_squeeze_void_average_y
_platon_squeeze_void_average_z
_platon_squeeze_void_volume
_platon_squeeze_void_count_electrons
_platon_squeeze_void_content
1 0.305 0.750 -0.004 277 125 ' '
2 0.695 0.250 0.281 277 125 ' '

loop_
_cod_related_entry_id
_cod_related_entry_database
_cod_related_entry_code
1 ChemSpider 30657648
